data_1567461
loop_
_publ_author_name
'Pl\"oger, Stefanie'
'M\"uck-Lichtenfeld, Christian'
'Daniliuc, Constantin G.'
'Studer, Armido'

_publ_section_title
;
 Azodioxy compounds as precursors for C-radicals and their application in
 thermal styrene difunctionalization
;
_journal_issue 33
_journal_name_full 'Chemical Science'
_journal_page_first 9749
_journal_page_last 9754
_journal_paper_doi 10.1039/D2SC03860A
_journal_volume 13
_journal_year 2022
_chemical_formula_sum 'C19 H21 N O2'
_chemical_formula_weight 295.37
_space_group_crystal_system monoclinic
_space_group_IT_number 14
_space_group_name_Hall '-P 2ybc'
_space_group_name_H-M_alt 'P 1 21/c 1'
_atom_sites_solution_hydrogens mixed
_atom_sites_solution_primary direct
_audit_creation_method 'APEX4 v2021.4-0'
_audit_update_record
;
2022-06-10 deposited with the CCDC.	2022-08-05 downloaded from the CCDC.
;
_cell_angle_alpha 90
_cell_angle_beta 102.0500(10)
_cell_angle_gamma 90
_cell_formula_units_Z 4
_cell_length_a 9.0815(2)
_cell_length_b 11.6927(2)
_cell_length_c 14.7988(3)
_cell_measurement_reflns_used 9923
_cell_measurement_temperature 100.(2)
_cell_measurement_theta_max 68.2695
_cell_measurement_theta_min 4.8623
_cell_volume 1536.82(5)
_computing_cell_refinement 'SAINT V8.40B (Bruker AXS LLC, 2019)'
_computing_data_collection 'Bruker APEX4 v2021.4-0 Photon III'
_computing_data_reduction 'SAINT V8.40B (Bruker AXS LLC, 2019)'
_computing_molecular_graphics 'shelXle (C.B. Huebschle, rev 1242)'
_computing_publication_material 'SHELXT 2018/2 (Sheldrick, 2018)'
_computing_structure_refinement 'SHELXL-2018/3 (Sheldrick, 2018)'
_computing_structure_solution 'SHELXT 2018/2 (Sheldrick, 2018)'
_diffrn_ambient_temperature 100.(2)
_diffrn_detector_area_resol_mean 7.3910
_diffrn_measured_fraction_theta_full 0.997
_diffrn_measured_fraction_theta_max 0.997
_diffrn_measurement_device 'Bruker D8 Venture Photon III'
_diffrn_measurement_device_type 'single crystal diffractometer'
_diffrn_measurement_method 'phi/omega scans'
_diffrn_radiation_monochromator 'MX mirror'
_diffrn_radiation_probe 'single crystal'
_diffrn_radiation_type CuK\a
_diffrn_radiation_wavelength 1.54178
_diffrn_reflns_av_R_equivalents 0.0537
_diffrn_reflns_av_unetI/netI 0.0220
_diffrn_reflns_limit_h_max 10
_diffrn_reflns_limit_h_min -10
_diffrn_reflns_limit_k_max 14
_diffrn_reflns_limit_k_min -14
_diffrn_reflns_limit_l_max 17
_diffrn_reflns_limit_l_min -17
_diffrn_reflns_number 33198
_diffrn_reflns_theta_full 67.68
_diffrn_reflns_theta_max 68.26
_diffrn_reflns_theta_min 4.86
_diffrn_source 'Cu ImS'
_diffrn_source_current 1.0
_diffrn_source_power 0.05
_diffrn_source_type 'micro focus tube'
_diffrn_source_voltage 50
_exptl_absorpt_coefficient_mu 0.651
_exptl_absorpt_correction_T_max 0.97
_exptl_absorpt_correction_T_min 0.86
_exptl_absorpt_correction_type multi-scan
_exptl_absorpt_process_details
;
Krause, L., Herbst-Irmer, R., Sheldrick, G. M., Stalke, D. (2015).
"Comparison of silver and molybdenum microfocus X-ray sources for
single-crystal structure determination"
J. Appl. Cryst. 48, 3-10. doi:10.1107/S1600576714022985
;
_exptl_crystal_colour colourless
_exptl_crystal_density_diffrn 1.277
_exptl_crystal_density_method 'not measured'
_exptl_crystal_description plate
_exptl_crystal_F_000 632
_exptl_crystal_size_max 0.148
_exptl_crystal_size_mid 0.074
_exptl_crystal_size_min 0.050
_refine_diff_density_max 0.280
_refine_diff_density_min -0.195
_refine_ls_extinction_method none
_refine_ls_goodness_of_fit_ref 1.044
_refine_ls_hydrogen_treatment mixed
_refine_ls_matrix_type full
_refine_ls_number_parameters 206
_refine_ls_number_reflns 2798
_refine_ls_number_restraints 0
_refine_ls_restrained_S_all 1.044
_refine_ls_R_factor_all 0.0413
_refine_ls_R_factor_gt 0.0337
_refine_ls_shift/su_max 0.000
_refine_ls_shift/su_mean 0.000
_refine_ls_structure_factor_coef Fsqd
_refine_ls_weighting_details 'w=1/[\s^2^(Fo^2^)+(0.0347P)^2^+0.7314P] where P=(Fo^2^+2Fc^2^)/3'
_refine_ls_weighting_scheme calc
_refine_ls_wR_factor_gt 0.0813
_refine_ls_wR_factor_ref 0.0861
_reflns_Friedel_coverage 0.000
_reflns_number_gt 2405
_reflns_number_total 2798
_reflns_threshold_expression 'I > 2\s(I)'
_cod_data_source_file d2sc03860a2.cif
_cod_data_source_block stu10239
_cod_depositor_comments
;
The following automatic conversions were performed:

data item '_exptl_absorpt_correction_type' value 'Multi-Scan' was
changed to 'multi-scan' in accordance with the
/home/data/users/saulius/crontab/automatic-downloads/rss-feeds/RSC/lib/dictionaries/cif_core.dic
dictionary named 'cif_core.dic' version 2.4.2 last updated on
2011-04-26.

Automatic conversion script
Id: cif_fix_values 7556 2019-12-06 15:28:31Z antanas 

 Adding full bibliography for 1567461.cif.
;
_cod_database_code 1567461

loop_
_space_group_symop_operation_xyz
'x, y, z'
'-x, y+1/2, -z+1/2'
'-x, -y, -z'
'x, -y-1/2, z-1/2'

loop_
_atom_site_type_symbol
_atom_site_label
_atom_site_fract_x
_atom_site_fract_y
_atom_site_fract_z
_atom_site_U_iso_or_equiv
_atom_site_adp_type
_atom_site_calc_flag
_atom_site_refinement_flags_adp
_atom_site_refinement_flags_occupancy
_atom_site_refinement_flags_posn
_atom_site_occupancy
_atom_site_disorder_assembly
_atom_site_disorder_group
N N1 0.55230(11) 0.57783(9) 0.40851(7) 0.0150(2) Uani d . . . 1 . .
O O1 0.45581(9) 0.63768(7) 0.45628(6) 0.0151(2) Uani d . . . 1 . .
O O2 0.61107(10) 0.63202(8) 0.60283(6) 0.0160(2) Uani d . . . 1 . .
H H2 0.551(2) 0.5717(18) 0.6073(13) 0.045(5) Uiso d . . . 1 . .
C C1 1.06771(16) 0.34902(12) 0.22168(9) 0.0235(3) Uani d . . . 1 . .
H H1A 1.053758 0.376762 0.157968 0.035000 Uiso calc U . R 1 . .
H H1B 1.038765 0.268258 0.221342 0.035000 Uiso calc U . R 1 . .
H H1C 1.173666 0.357262 0.252565 0.035000 Uiso calc U . R 1 . .
C C2 0.97080(15) 0.41787(11) 0.27267(9) 0.0180(3) Uani d . . . 1 . .
C C3 0.81422(15) 0.40941(11) 0.24859(9) 0.0195(3) Uani d . . . 1 . .
H H3 0.769602 0.359623 0.199788 0.023000 Uiso calc U . R 1 . .
C C4 0.72250(14) 0.47164(11) 0.29398(9) 0.0182(3) Uani d . . . 1 . .
H H4 0.616221 0.464260 0.276016 0.022000 Uiso calc U . R 1 . .
C C5 0.78508(14) 0.54550(11) 0.36626(8) 0.0154(3) Uani d . . . 1 . .
C C6 0.94160(14) 0.55520(11) 0.39013(9) 0.0168(3) Uani d . . . 1 . .
H H6 0.986262 0.605653 0.438432 0.020000 Uiso calc U . R 1 . .
C C7 1.03310(15) 0.49198(11) 0.34415(9) 0.0181(3) Uani d . . . 1 . .
H H7 1.139409 0.499454 0.361731 0.022000 Uiso calc U . R 1 . .
C C8 0.68920(14) 0.61237(10) 0.41709(8) 0.0147(3) Uani d . . . 1 . .
C C9 0.75710(14) 0.71302(11) 0.47388(9) 0.0158(3) Uani d . . . 1 . .
H H9A 0.814371 0.759593 0.437175 0.019000 Uiso calc U . R 1 . .
H H9B 0.828912 0.684928 0.529186 0.019000 Uiso calc U . R 1 . .
C C10 0.63951(13) 0.78880(10) 0.50483(9) 0.0154(3) Uani d . . . 1 . .
C C11 0.52789(13) 0.70488(10) 0.53564(8) 0.0146(3) Uani d . . . 1 . .
C C12 0.55850(14) 0.86213(11) 0.42376(9) 0.0188(3) Uani d . . . 1 . .
H H12A 0.629645 0.916956 0.406687 0.028000 Uiso calc U . R 1 . .
H H12B 0.475491 0.903615 0.441931 0.028000 Uiso calc U . R 1 . .
H H12C 0.518539 0.812741 0.370821 0.028000 Uiso calc U . R 1 . .
C C13 0.71819(14) 0.86640(11) 0.58365(9) 0.0183(3) Uani d . . . 1 . .
H H13A 0.767288 0.819314 0.636122 0.027000 Uiso calc U . R 1 . .
H H13B 0.643685 0.916415 0.602809 0.027000 Uiso calc U . R 1 . .
H H13C 0.793946 0.913117 0.562433 0.027000 Uiso calc U . R 1 . .
C C14 0.39915(14) 0.76193(10) 0.57008(9) 0.0154(3) Uani d . . . 1 . .
C C15 0.25874(14) 0.78111(11) 0.51322(9) 0.0187(3) Uani d . . . 1 . .
H H15 0.239903 0.757149 0.450517 0.022000 Uiso calc U . R 1 . .
C C16 0.14576(14) 0.83533(12) 0.54795(9) 0.0218(3) Uani d . . . 1 . .
H H16 0.050249 0.848186 0.508654 0.026000 Uiso calc U . R 1 . .
C C17 0.17124(15) 0.87070(12) 0.63920(9) 0.0212(3) Uani d . . . 1 . .
H H17 0.093353 0.906939 0.662632 0.025000 Uiso calc U . R 1 . .
C C18 0.31129(15) 0.85283(12) 0.69614(9) 0.0210(3) Uani d . . . 1 . .
H H18 0.329965 0.877883 0.758557 0.025000 Uiso calc U . R 1 . .
C C19 0.42429(14) 0.79836(11) 0.66203(9) 0.0184(3) Uani d . . . 1 . .
H H19 0.519636 0.785729 0.701580 0.022000 Uiso calc U . R 1 . .

loop_
_atom_site_aniso_label
_atom_site_aniso_U_11
_atom_site_aniso_U_22
_atom_site_aniso_U_33
_atom_site_aniso_U_12
_atom_site_aniso_U_13
_atom_site_aniso_U_23
N1 0.0160(5) 0.0149(5) 0.0146(5) 0.0023(4) 0.0047(4) -0.0005(4)
O1 0.0131(4) 0.0163(4) 0.0162(4) 0.0002(3) 0.0036(3) -0.0038(3)
O2 0.0149(4) 0.0144(4) 0.0176(4) -0.0005(4) 0.0013(3) 0.0025(3)
C1 0.0255(7) 0.0237(7) 0.0217(7) 0.0062(6) 0.0057(6) -0.0024(6)
C2 0.0222(7) 0.0167(6) 0.0158(6) 0.0039(5) 0.0057(5) 0.0035(5)
C3 0.0232(7) 0.0195(7) 0.0154(6) 0.0000(5) 0.0031(5) -0.0019(5)
C4 0.0159(6) 0.0201(6) 0.0180(6) 0.0001(5) 0.0019(5) 0.0012(5)
C5 0.0175(6) 0.0142(6) 0.0148(6) 0.0009(5) 0.0042(5) 0.0034(5)
C6 0.0181(6) 0.0158(6) 0.0162(6) -0.0003(5) 0.0030(5) 0.0007(5)
C7 0.0162(6) 0.0187(6) 0.0191(6) 0.0019(5) 0.0032(5) 0.0032(5)
C8 0.0160(6) 0.0138(6) 0.0139(6) 0.0003(5) 0.0025(5) 0.0031(5)
C9 0.0143(6) 0.0147(6) 0.0189(6) -0.0011(5) 0.0046(5) 0.0005(5)
C10 0.0146(6) 0.0141(6) 0.0175(6) 0.0002(5) 0.0033(5) 0.0002(5)
C11 0.0145(6) 0.0147(6) 0.0134(6) 0.0001(5) 0.0003(5) -0.0001(5)
C12 0.0192(6) 0.0165(6) 0.0211(7) 0.0005(5) 0.0050(5) 0.0031(5)
C13 0.0172(6) 0.0156(6) 0.0221(7) -0.0022(5) 0.0040(5) -0.0022(5)
C14 0.0153(6) 0.0134(6) 0.0182(6) -0.0014(5) 0.0045(5) 0.0011(5)
C15 0.0171(6) 0.0208(7) 0.0177(6) -0.0014(5) 0.0029(5) -0.0015(5)
C16 0.0134(6) 0.0256(7) 0.0258(7) 0.0009(5) 0.0023(5) -0.0006(6)
C17 0.0180(6) 0.0208(7) 0.0268(7) 0.0011(5) 0.0091(5) -0.0029(5)
C18 0.0238(7) 0.0211(7) 0.0189(6) -0.0024(5) 0.0063(5) -0.0032(5)
C19 0.0178(6) 0.0188(6) 0.0176(6) -0.0007(5) 0.0013(5) 0.0007(5)

loop_
_atom_type_symbol
_atom_type_description
_atom_type_scat_dispersion_real
_atom_type_scat_dispersion_imag
_atom_type_scat_source
C C 0.0181 0.0091 'International Tables Vol C Tables 4.2.6.8 and 6.1.1.4'
H H 0.0000 0.0000 'International Tables Vol C Tables 4.2.6.8 and 6.1.1.4'
N N 0.0311 0.0180 'International Tables Vol C Tables 4.2.6.8 and 6.1.1.4'
O O 0.0492 0.0322 'International Tables Vol C Tables 4.2.6.8 and 6.1.1.4'

loop_
_geom_angle_atom_site_label_1
_geom_angle_atom_site_label_2
_geom_angle_atom_site_label_3
_geom_angle_site_symmetry_1
_geom_angle_site_symmetry_3
_geom_angle
_geom_angle_publ_flag
C8 N1 O1 . . 118.67(10) ?
N1 O1 C11 . . 116.68(8) ?
C11 O2 H2 . . 106.5(12) ?
C2 C1 H1A . . 109.500000 ?
C2 C1 H1B . . 109.500000 ?
H1A C1 H1B . . 109.500000 ?
C2 C1 H1C . . 109.500000 ?
H1A C1 H1C . . 109.500000 ?
H1B C1 H1C . . 109.500000 ?
C7 C2 C3 . . 117.95(12) ?
C7 C2 C1 . . 121.71(12) ?
C3 C2 C1 . . 120.34(12) ?
C4 C3 C2 . . 121.62(12) ?
C4 C3 H3 . . 119.200000 ?
C2 C3 H3 . . 119.200000 ?
C3 C4 C5 . . 120.45(12) ?
C3 C4 H4 . . 119.800000 ?
C5 C4 H4 . . 119.800000 ?
C6 C5 C4 . . 118.24(11) ?
C6 C5 C8 . . 120.16(11) ?
C4 C5 C8 . . 121.60(11) ?
C7 C6 C5 . . 120.91(12) ?
C7 C6 H6 . . 119.500000 ?
C5 C6 H6 . . 119.500000 ?
C6 C7 C2 . . 120.83(12) ?
C6 C7 H7 . . 119.600000 ?
C2 C7 H7 . . 119.600000 ?
N1 C8 C5 . . 116.15(11) ?
N1 C8 C9 . . 125.17(11) ?
C5 C8 C9 . . 118.69(10) ?
C8 C9 C10 . . 113.00(10) ?
C8 C9 H9A . . 109.000000 ?
C10 C9 H9A . . 109.000000 ?
C8 C9 H9B . . 109.000000 ?
C10 C9 H9B . . 109.000000 ?
H9A C9 H9B . . 107.800000 ?
C9 C10 C13 . . 109.10(10) ?
C9 C10 C12 . . 109.93(10) ?
C13 C10 C12 . . 109.64(10) ?
C9 C10 C11 . . 105.21(10) ?
C13 C10 C11 . . 112.44(10) ?
C12 C10 C11 . . 110.42(10) ?
O2 C11 O1 . . 109.25(9) ?
O2 C11 C14 . . 111.46(10) ?
O1 C11 C14 . . 105.07(9) ?
O2 C11 C10 . . 107.76(9) ?
O1 C11 C10 . . 108.53(9) ?
C14 C11 C10 . . 114.65(10) ?
C10 C12 H12A . . 109.500000 ?
C10 C12 H12B . . 109.500000 ?
H12A C12 H12B . . 109.500000 ?
C10 C12 H12C . . 109.500000 ?
H12A C12 H12C . . 109.500000 ?
H12B C12 H12C . . 109.500000 ?
C10 C13 H13A . . 109.500000 ?
C10 C13 H13B . . 109.500000 ?
H13A C13 H13B . . 109.500000 ?
C10 C13 H13C . . 109.500000 ?
H13A C13 H13C . . 109.500000 ?
H13B C13 H13C . . 109.500000 ?
C15 C14 C19 . . 118.83(12) ?
C15 C14 C11 . . 122.60(11) ?
C19 C14 C11 . . 118.56(11) ?
C14 C15 C16 . . 120.20(12) ?
C14 C15 H15 . . 119.900000 ?
C16 C15 H15 . . 119.900000 ?
C17 C16 C15 . . 120.66(12) ?
C17 C16 H16 . . 119.700000 ?
C15 C16 H16 . . 119.700000 ?
C16 C17 C18 . . 119.52(12) ?
C16 C17 H17 . . 120.200000 ?
C18 C17 H17 . . 120.200000 ?
C17 C18 C19 . . 120.11(12) ?
C17 C18 H18 . . 119.900000 ?
C19 C18 H18 . . 119.900000 ?
C18 C19 C14 . . 120.68(12) ?
C18 C19 H19 . . 119.700000 ?
C14 C19 H19 . . 119.700000 ?

loop_
_geom_bond_atom_site_label_1
_geom_bond_atom_site_label_2
_geom_bond_site_symmetry_2
_geom_bond_distance
_geom_bond_publ_flag
N1 C8 . 1.2881(16) ?
N1 O1 . 1.4198(13) ?
O1 C11 . 1.4507(14) ?
O2 C11 . 1.4041(14) ?
O2 H2 . 0.90(2) ?
C1 C2 . 1.5064(18) ?
C1 H1A . 0.980000 ?
C1 H1B . 0.980000 ?
C1 H1C . 0.980000 ?
C2 C7 . 1.3929(19) ?
C2 C3 . 1.3954(19) ?
C3 C4 . 1.3813(18) ?
C3 H3 . 0.950000 ?
C4 C5 . 1.3997(18) ?
C4 H4 . 0.950000 ?
C5 C6 . 1.3958(18) ?
C5 C8 . 1.4862(17) ?
C6 C7 . 1.3914(18) ?
C6 H6 . 0.950000 ?
C7 H7 . 0.950000 ?
C8 C9 . 1.5018(17) ?
C9 C10 . 1.5295(17) ?
C9 H9A . 0.990000 ?
C9 H9B . 0.990000 ?
C10 C13 . 1.5318(17) ?
C10 C12 . 1.5321(17) ?
C10 C11 . 1.5463(17) ?
C11 C14 . 1.5232(17) ?
C12 H12A . 0.980000 ?
C12 H12B . 0.980000 ?
C12 H12C . 0.980000 ?
C13 H13A . 0.980000 ?
C13 H13B . 0.980000 ?
C13 H13C . 0.980000 ?
C14 C15 . 1.3916(18) ?
C14 C19 . 1.3984(18) ?
C15 C16 . 1.3925(18) ?
C15 H15 . 0.950000 ?
C16 C17 . 1.3848(19) ?
C16 H16 . 0.950000 ?
C17 C18 . 1.3870(19) ?
C17 H17 . 0.950000 ?
C18 C19 . 1.3892(19) ?
C18 H18 . 0.950000 ?
C19 H19 . 0.950000 ?

loop_
_geom_hbond_atom_site_label_D
_geom_hbond_atom_site_label_H
_geom_hbond_atom_site_label_A
_geom_hbond_site_symmetry_A
_geom_hbond_distance_DH
_geom_hbond_distance_HA
_geom_hbond_distance_DA
_geom_hbond_angle_DHA
_geom_hbond_publ_flag
O2 H2 N1 3_666 0.90(2) 1.98(2) 2.8541(14) 164.5(17) ?
O2 H2 O1 3_666 0.90(2) 2.62(2) 3.2949(12) 132.5(15) ?

loop_
_geom_torsion_atom_site_label_1
_geom_torsion_atom_site_label_2
_geom_torsion_atom_site_label_3
_geom_torsion_atom_site_label_4
_geom_torsion_site_symmetry_1
_geom_torsion_site_symmetry_2
_geom_torsion_site_symmetry_3
_geom_torsion_site_symmetry_4
_geom_torsion
_geom_torsion_publ_flag
C8 N1 O1 C11 . . . . -21.75(14) ?
C7 C2 C3 C4 . . . . -0.34(19) ?
C1 C2 C3 C4 . . . . -179.87(12) ?
C2 C3 C4 C5 . . . . -0.1(2) ?
C3 C4 C5 C6 . . . . 0.71(18) ?
C3 C4 C5 C8 . . . . -179.21(11) ?
C4 C5 C6 C7 . . . . -0.85(18) ?
C8 C5 C6 C7 . . . . 179.06(11) ?
C5 C6 C7 C2 . . . . 0.41(19) ?
C3 C2 C7 C6 . . . . 0.19(19) ?
C1 C2 C7 C6 . . . . 179.72(12) ?
O1 N1 C8 C5 . . . . 179.35(9) ?
O1 N1 C8 C9 . . . . -0.44(18) ?
C6 C5 C8 N1 . . . . -162.44(11) ?
C4 C5 C8 N1 . . . . 17.47(17) ?
C6 C5 C8 C9 . . . . 17.36(17) ?
C4 C5 C8 C9 . . . . -162.73(11) ?
N1 C8 C9 C10 . . . . -12.77(17) ?
C5 C8 C9 C10 . . . . 167.44(10) ?
C8 C9 C10 C13 . . . . 163.56(10) ?
C8 C9 C10 C12 . . . . -76.17(13) ?
C8 C9 C10 C11 . . . . 42.72(13) ?
N1 O1 C11 O2 . . . . -62.37(12) ?
N1 O1 C11 C14 . . . . 177.94(9) ?
N1 O1 C11 C10 . . . . 54.87(12) ?
C9 C10 C11 O2 . . . . 55.12(12) ?
C13 C10 C11 O2 . . . . -63.51(13) ?
C12 C10 C11 O2 . . . . 173.69(10) ?
C9 C10 C11 O1 . . . . -63.07(11) ?
C13 C10 C11 O1 . . . . 178.30(10) ?
C12 C10 C11 O1 . . . . 55.50(12) ?
C9 C10 C11 C14 . . . . 179.84(10) ?
C13 C10 C11 C14 . . . . 61.21(13) ?
C12 C10 C11 C14 . . . . -61.59(13) ?
O2 C11 C14 C15 . . . . -142.08(12) ?
O1 C11 C14 C15 . . . . -23.87(15) ?
C10 C11 C14 C15 . . . . 95.18(14) ?
O2 C11 C14 C19 . . . . 39.19(15) ?
O1 C11 C14 C19 . . . . 157.40(11) ?
C10 C11 C14 C19 . . . . -83.55(14) ?
C19 C14 C15 C16 . . . . -0.23(19) ?
C11 C14 C15 C16 . . . . -178.95(12) ?
C14 C15 C16 C17 . . . . -0.1(2) ?
C15 C16 C17 C18 . . . . 0.6(2) ?
C16 C17 C18 C19 . . . . -0.9(2) ?
C17 C18 C19 C14 . . . . 0.6(2) ?
C15 C14 C19 C18 . . . . -0.05(19) ?
C11 C14 C19 C18 . . . . 178.73(12) ?
